data_7203225
loop_
_publ_author_name
'Choudhury, Angshuman Roy'
'Row, Tayur N. Guru'

_publ_section_title
;
 Organic fluorine as crystal engineering tool: Evidence from packing
 features in fluorine substituted isoquinolines
;
_journal_issue 3
_journal_name_full CrystEngComm
_journal_page_first 265
_journal_paper_doi 10.1039/b516670e
_journal_volume 8
_journal_year 2006
_chemical_formula_sum 'C22 H18 F2 N O'
_chemical_formula_weight 350.37
_chemical_name_common
;1,2-bis-(3-Fluorophenyl)-6-methoxy-1,2,3,4-
tetrahydroisoquinoline
;
_chemical_name_systematic
;
?
;
_space_group_IT_number 43
_symmetry_space_group_name_Hall 'F 2 -2d'
_symmetry_space_group_name_H-M 'F d d 2'
_atom_sites_solution_hydrogens geom
_atom_sites_solution_primary direct
_atom_sites_solution_secondary difmap
_audit_creation_method SHELXL-97
_cell_angle_alpha 90.00
_cell_angle_beta 90.00
_cell_angle_gamma 90.00
_cell_formula_units_Z 16
_cell_length_a 16.628(6)
_cell_length_b 45.589(12)
_cell_length_c 9.044(3)
_cell_measurement_temperature 100(2)
_cell_volume 6856(4)
_computing_structure_refinement 'SHELXL-97 (Sheldrick, 1997)'
_diffrn_ambient_temperature 100(2)
_diffrn_measured_fraction_theta_full 0.998
_diffrn_measured_fraction_theta_max 0.998
_diffrn_radiation_monochromator graphite
_diffrn_radiation_source 'fine-focus sealed tube'
_diffrn_radiation_type MoK\a
_diffrn_radiation_wavelength 0.71073
_diffrn_reflns_av_R_equivalents 0.0181
_diffrn_reflns_av_sigmaI/netI 0.0140
_diffrn_reflns_limit_h_max 19
_diffrn_reflns_limit_h_min -19
_diffrn_reflns_limit_k_max 54
_diffrn_reflns_limit_k_min -54
_diffrn_reflns_limit_l_max 10
_diffrn_reflns_limit_l_min -10
_diffrn_reflns_number 16402
_diffrn_reflns_theta_full 25.35
_diffrn_reflns_theta_max 25.35
_diffrn_reflns_theta_min 1.79
_exptl_absorpt_coefficient_mu 0.098
_exptl_absorpt_correction_T_max 0.9903
_exptl_absorpt_correction_T_min 0.9759
_exptl_crystal_density_diffrn 1.358
_exptl_crystal_density_method 'not measured'
_exptl_crystal_F_000 2928
_exptl_crystal_size_max 0.25
_exptl_crystal_size_mid 0.20
_exptl_crystal_size_min 0.10
_refine_diff_density_max 0.212
_refine_diff_density_min -0.148
_refine_diff_density_rms 0.037
_refine_ls_abs_structure_details 'Flack H D (1983), Acta Cryst. A39, 876-881'
_refine_ls_abs_structure_Flack -0.2(6)
_refine_ls_extinction_method none
_refine_ls_goodness_of_fit_ref 1.054
_refine_ls_hydrogen_treatment mixed
_refine_ls_matrix_type full
_refine_ls_number_parameters 321
_refine_ls_number_reflns 3126
_refine_ls_number_restraints 1
_refine_ls_restrained_S_all 1.054
_refine_ls_R_factor_all 0.0283
_refine_ls_R_factor_gt 0.0276
_refine_ls_shift/su_max 0.001
_refine_ls_shift/su_mean 0.000
_refine_ls_structure_factor_coef Fsqd
_refine_ls_weighting_details 'calc w=1/[\s^2^(Fo^2^)+(0.0533P)^2^+2.9247P] where P=(Fo^2^+2Fc^2^)/3'
_refine_ls_weighting_scheme calc
_refine_ls_wR_factor_gt 0.0750
_refine_ls_wR_factor_ref 0.0757
_reflns_number_gt 3066
_reflns_number_total 3126
_reflns_threshold_expression >2sigma(I)
_cod_data_source_file B516670E.txt
_cod_data_source_block arc11ltm
_cod_database_code 7203225

loop_
_symmetry_equiv_pos_as_xyz
'x, y, z'
'-x, -y, z'
'x+1/4, -y+1/4, z+1/4'
'-x+1/4, y+1/4, z+1/4'
'x, y+1/2, z+1/2'
'-x, -y+1/2, z+1/2'
'x+1/4, -y+3/4, z+3/4'
'-x+1/4, y+3/4, z+3/4'
'x+1/2, y, z+1/2'
'-x+1/2, -y, z+1/2'
'x+3/4, -y+1/4, z+3/4'
'-x+3/4, y+1/4, z+3/4'
'x+1/2, y+1/2, z'
'-x+1/2, -y+1/2, z'
'x+3/4, -y+3/4, z+1/4'
'-x+3/4, y+3/4, z+1/4'

loop_
_atom_site_label
_atom_site_type_symbol
_atom_site_fract_x
_atom_site_fract_y
_atom_site_fract_z
_atom_site_U_iso_or_equiv
_atom_site_adp_type
_atom_site_occupancy
_atom_site_symmetry_multiplicity
_atom_site_calc_flag
_atom_site_refinement_flags
_atom_site_disorder_assembly
_atom_site_disorder_group
F1A F 0.37878(14) 0.06228(5) 0.7260(3) 0.0225(5) Uani 0.30 1 d P . .
F1B F 0.19401(9) 0.11937(3) 0.92607(15) 0.0396(3) Uani 0.70 1 d P . .
F2A F 0.10169(16) -0.08534(5) 0.7063(3) 0.0433(7) Uani 0.37 1 d P . .
F2B F 0.07700(9) -0.01226(3) 1.04050(16) 0.0377(3) Uani 0.63 1 d P . .
O1 O 0.03131(6) 0.10506(2) 0.04290(11) 0.0298(2) Uani 1 1 d . . .
N2 N 0.13265(7) 0.01302(2) 0.54214(14) 0.0252(2) Uani 1 1 d . . .
C9 C 0.08790(8) 0.06011(3) 0.42965(15) 0.0238(3) Uani 1 1 d . . .
C5 C 0.09951(8) 0.06753(3) 0.16653(15) 0.0240(3) Uani 1 1 d . . .
C22 C 0.10463(8) 0.00083(3) 0.79968(17) 0.0278(3) Uani 1 1 d . . .
C10 C 0.12082(8) 0.05224(3) 0.29354(15) 0.0235(3) Uani 1 1 d . . .
C7 C 0.01617(8) 0.09996(3) 0.30999(16) 0.0250(3) Uani 1 1 d . . .
C8 C 0.03560(8) 0.08396(3) 0.43611(16) 0.0257(3) Uani 1 1 d . . .
C14 C 0.28968(11) 0.09051(3) 0.82482(17) 0.0373(4) Uani 1 1 d . . .
C1 C 0.10916(8) 0.04358(3) 0.57007(16) 0.0243(3) Uani 1 1 d . . .
C17 C 0.11862(8) -0.00763(3) 0.65153(16) 0.0249(3) Uani 1 1 d . . .
C4 C 0.17812(9) 0.02684(3) 0.29133(16) 0.0277(3) Uani 1 1 d . . .
C20 C 0.08853(10) -0.05011(4) 0.87437(19) 0.0370(4) Uani 1 1 d . . .
C12 C 0.25447(9) 0.05289(3) 0.64756(16) 0.0273(3) Uani 1 1 d . . .
C11 C 0.17347(9) 0.05998(3) 0.65937(15) 0.0256(3) Uani 1 1 d . . .
C6 C 0.04769(8) 0.09141(3) 0.17428(15) 0.0240(3) Uani 1 1 d . . .
C23 C -0.01484(10) 0.13137(4) 0.04881(19) 0.0373(4) Uani 1 1 d . . .
C19 C 0.10410(9) -0.05808(4) 0.7304(2) 0.0368(4) Uani 1 1 d . . .
C21 C 0.08981(8) -0.02036(3) 0.90512(18) 0.0325(3) Uani 1 1 d . . .
C3 C 0.14801(9) 0.00262(3) 0.39174(17) 0.0282(3) Uani 1 1 d . . .
C18 C 0.11851(9) -0.03793(3) 0.61936(18) 0.0310(3) Uani 1 1 d . . .
C13 C 0.31166(11) 0.06813(3) 0.72950(17) 0.0364(4) Uani 1 1 d . . .
C16 C 0.15082(10) 0.08253(3) 0.75536(16) 0.0310(3) Uani 1 1 d . . .
C15 C 0.20945(12) 0.09718(3) 0.83549(16) 0.0380(4) Uani 1 1 d . . .
H1 H 0.0606(10) 0.0431(3) 0.6317(18) 0.022(4) Uiso 1 1 d . . .
H16 H 0.0949(10) 0.0882(3) 0.765(2) 0.029(4) Uiso 1 1 d . . .
H12 H 0.2696(10) 0.0364(3) 0.5843(18) 0.026(4) Uiso 1 1 d . . .
H3A H 0.1871(11) -0.0124(4) 0.399(2) 0.037(5) Uiso 1 1 d . . .
H31 H 0.1056(9) 0.0226(4) 0.8308(19) 0.021(4) Uiso 1 1 d . . .
H5 H 0.1213(10) 0.0620(4) 0.072(2) 0.030(4) Uiso 1 1 d . . .
H8 H 0.0108(10) 0.0886(3) 0.5287(18) 0.026(4) Uiso 1 1 d . . .
H4B H 0.1835(9) 0.0178(3) 0.1863(18) 0.021(4) Uiso 1 1 d . . .
H23C H -0.0658(12) 0.1275(4) 0.088(2) 0.034(5) Uiso 1 1 d . . .
H7 H -0.0189(10) 0.1173(3) 0.3160(19) 0.027(4) Uiso 1 1 d . . .
H3B H 0.0981(10) -0.0047(3) 0.3509(18) 0.022(4) Uiso 1 1 d . . .
H4A H 0.2282(11) 0.0333(3) 0.3269(19) 0.025(4) Uiso 1 1 d . . .
H14 H 0.3278(11) 0.1015(4) 0.885(2) 0.033(4) Uiso 1 1 d . . .
H23B H 0.0084(12) 0.1461(4) 0.116(3) 0.046(5) Uiso 1 1 d . . .
H23A H -0.0204(11) 0.1393(4) -0.045(2) 0.036(5) Uiso 1 1 d . . .
H20 H 0.0760(12) -0.0644(5) 0.956(3) 0.050(5) Uiso 1 1 d . . .
H18 H 0.1263(11) -0.0449(4) 0.513(2) 0.038(5) Uiso 1 1 d . . .

loop_
_atom_site_aniso_label
_atom_site_aniso_U_11
_atom_site_aniso_U_22
_atom_site_aniso_U_33
_atom_site_aniso_U_23
_atom_site_aniso_U_13
_atom_site_aniso_U_12
F1A 0.0071(11) 0.0324(13) 0.0281(13) -0.0036(11) -0.0023(9) -0.0017(9)
F1B 0.0465(7) 0.0363(7) 0.0360(7) -0.0091(6) 0.0086(6) -0.0048(6)
F2A 0.0595(16) 0.0205(11) 0.0498(16) 0.0082(11) -0.0286(13) -0.0083(10)
F2B 0.0403(8) 0.0417(8) 0.0309(7) 0.0083(6) 0.0037(6) 0.0024(6)
O1 0.0315(5) 0.0328(5) 0.0251(5) 0.0014(4) -0.0018(4) 0.0063(4)
N2 0.0259(6) 0.0210(6) 0.0287(6) 0.0005(5) 0.0025(5) 0.0018(4)
C9 0.0229(6) 0.0216(6) 0.0268(7) 0.0001(5) 0.0020(5) -0.0009(5)
C5 0.0229(6) 0.0264(6) 0.0228(7) -0.0027(5) 0.0026(5) -0.0011(5)
C22 0.0202(6) 0.0267(7) 0.0366(8) 0.0058(6) -0.0019(6) 0.0010(5)
C10 0.0218(6) 0.0218(6) 0.0270(7) -0.0037(5) 0.0029(5) -0.0021(5)
C7 0.0212(6) 0.0227(6) 0.0311(7) -0.0008(6) 0.0006(5) 0.0016(5)
C8 0.0251(7) 0.0256(6) 0.0264(7) -0.0015(6) 0.0061(5) 0.0014(5)
C14 0.0570(10) 0.0282(7) 0.0267(8) 0.0043(6) -0.0088(7) -0.0107(7)
C1 0.0242(6) 0.0221(6) 0.0266(7) 0.0024(5) 0.0068(6) 0.0033(5)
C17 0.0154(6) 0.0259(7) 0.0333(8) 0.0042(6) -0.0033(6) -0.0005(5)
C4 0.0271(7) 0.0282(7) 0.0277(7) -0.0030(6) 0.0042(6) 0.0049(6)
C20 0.0289(8) 0.0360(8) 0.0460(9) 0.0176(7) -0.0132(7) -0.0083(6)
C12 0.0347(7) 0.0226(6) 0.0247(6) 0.0004(6) 0.0012(6) -0.0008(5)
C11 0.0362(8) 0.0190(6) 0.0214(6) 0.0046(5) 0.0028(6) 0.0003(5)
C6 0.0210(6) 0.0258(6) 0.0253(7) -0.0008(6) -0.0021(5) -0.0027(5)
C23 0.0363(9) 0.0430(10) 0.0326(9) 0.0094(7) 0.0014(7) 0.0133(7)
C19 0.0308(8) 0.0291(7) 0.0504(10) 0.0104(7) -0.0164(7) -0.0071(6)
C21 0.0209(6) 0.0399(8) 0.0367(9) 0.0121(7) -0.0046(6) -0.0009(6)
C3 0.0316(8) 0.0229(7) 0.0301(7) -0.0052(6) 0.0030(6) 0.0053(6)
C18 0.0271(7) 0.0252(7) 0.0407(9) 0.0036(6) -0.0109(6) -0.0015(5)
C13 0.0531(11) 0.0279(7) 0.0282(7) 0.0059(6) -0.0048(7) -0.0087(7)
C16 0.0467(9) 0.0234(6) 0.0229(7) 0.0029(5) 0.0059(6) 0.0046(6)
C15 0.0724(12) 0.0199(7) 0.0217(7) 0.0003(6) -0.0009(7) -0.0056(7)

loop_
_atom_type_symbol
_atom_type_description
_atom_type_scat_dispersion_real
_atom_type_scat_dispersion_imag
_atom_type_scat_source
C C 0.0033 0.0016 'International Tables Vol C Tables 4.2.6.8 and 6.1.1.4'
H H 0.0000 0.0000 'International Tables Vol C Tables 4.2.6.8 and 6.1.1.4'
N N 0.0061 0.0033 'International Tables Vol C Tables 4.2.6.8 and 6.1.1.4'
O O 0.0106 0.0060 'International Tables Vol C Tables 4.2.6.8 and 6.1.1.4'
F F 0.0171 0.0103 'International Tables Vol C Tables 4.2.6.8 and 6.1.1.4'

loop_
_geom_angle_atom_site_label_1
_geom_angle_atom_site_label_2
_geom_angle_atom_site_label_3
_geom_angle
_geom_angle_site_symmetry_1
_geom_angle_site_symmetry_3
_geom_angle_publ_flag
C6 O1 C23 117.21(11) . . ?
C17 N2 C3 118.23(11) . . ?
C17 N2 C1 118.49(11) . . ?
C3 N2 C1 120.92(11) . . ?
C8 C9 C10 118.86(13) . . ?
C8 C9 C1 119.83(12) . . ?
C10 C9 C1 121.30(12) . . ?
C10 C5 C6 120.61(13) . . ?
C10 C5 H5 120.7(10) . . ?
C6 C5 H5 118.7(10) . . ?
C21 C22 C17 119.60(14) . . ?
C21 C22 H31 119.2(9) . . ?
C17 C22 H31 121.2(9) . . ?
C5 C10 C9 120.05(12) . . ?
C5 C10 C4 122.57(12) . . ?
C9 C10 C4 117.38(12) . . ?
C6 C7 C8 119.28(12) . . ?
C6 C7 H7 119.9(10) . . ?
C8 C7 H7 120.9(10) . . ?
C7 C8 C9 121.29(13) . . ?
C7 C8 H8 120.1(9) . . ?
C9 C8 H8 118.5(9) . . ?
C15 C14 C13 117.62(15) . . ?
C15 C14 H14 118.8(11) . . ?
C13 C14 H14 123.6(11) . . ?
N2 C1 C9 112.87(12) . . ?
N2 C1 C11 111.54(11) . . ?
C9 C1 C11 111.16(11) . . ?
N2 C1 H1 107.3(9) . . ?
C9 C1 H1 107.1(9) . . ?
C11 C1 H1 106.5(9) . . ?
N2 C17 C18 121.19(13) . . ?
N2 C17 C22 121.29(12) . . ?
C18 C17 C22 117.51(13) . . ?
C10 C4 C3 110.18(12) . . ?
C10 C4 H4B 111.9(8) . . ?
C3 C4 H4B 106.7(8) . . ?
C10 C4 H4A 108.3(9) . . ?
C3 C4 H4A 108.5(10) . . ?
H4B C4 H4A 111.2(13) . . ?
C19 C20 C21 116.46(14) . . ?
C19 C20 H20 124.2(12) . . ?
C21 C20 H20 119.3(12) . . ?
C11 C12 C13 120.37(14) . . ?
C11 C12 H12 118.2(10) . . ?
C13 C12 H12 121.4(10) . . ?
C12 C11 C16 118.69(14) . . ?
C12 C11 C1 121.47(12) . . ?
C16 C11 C1 119.84(13) . . ?
O1 C6 C7 124.33(12) . . ?
O1 C6 C5 115.82(12) . . ?
C7 C6 C5 119.85(13) . . ?
O1 C23 H23C 110.1(11) . . ?
O1 C23 H23B 112.8(12) . . ?
H23C C23 H23B 104.5(17) . . ?
O1 C23 H23A 110.3(12) . . ?
H23C C23 H23A 109.3(16) . . ?
H23B C23 H23A 109.6(18) . . ?
F2A C19 C20 114.65(19) . . ?
F2A C19 C18 122.3(2) . . ?
C20 C19 C18 123.00(15) . . ?
F2B C21 C22 118.88(15) . . ?
F2B C21 C20 117.78(15) . . ?
C22 C21 C20 123.34(16) . . ?
N2 C3 C4 112.26(11) . . ?
N2 C3 H3A 107.0(12) . . ?
C4 C3 H3A 109.9(11) . . ?
N2 C3 H3B 108.5(9) . . ?
C4 C3 H3B 107.8(9) . . ?
H3A C3 H3B 111.4(14) . . ?
C19 C18 C17 120.06(15) . . ?
C19 C18 H18 119.8(11) . . ?
C17 C18 H18 120.0(11) . . ?
F1A C13 C14 116.42(19) . . ?
F1A C13 C12 122.26(19) . . ?
C14 C13 C12 121.27(17) . . ?
C15 C16 C11 119.33(15) . . ?
C15 C16 H16 119.9(10) . . ?
C11 C16 H16 120.8(10) . . ?
F1B C15 C14 113.61(15) . . ?
F1B C15 C16 123.65(17) . . ?
C14 C15 C16 122.71(14) . . ?

loop_
_geom_bond_atom_site_label_1
_geom_bond_atom_site_label_2
_geom_bond_distance
_geom_bond_site_symmetry_2
_geom_bond_publ_flag
F1A C13 1.148(3) . ?
F1B C15 1.327(2) . ?
F2A C19 1.262(3) . ?
F2B C21 1.296(2) . ?
O1 C6 1.3688(17) . ?
O1 C23 1.4249(19) . ?
N2 C17 1.3854(18) . ?
N2 C3 1.4631(18) . ?
N2 C1 1.4688(17) . ?
C9 C8 1.3938(19) . ?
C9 C10 1.394(2) . ?
C9 C1 1.518(2) . ?
C5 C10 1.390(2) . ?
C5 C6 1.390(2) . ?
C5 H5 0.965(19) . ?
C22 C21 1.379(2) . ?
C22 C17 1.413(2) . ?
C22 H31 1.030(16) . ?
C10 C4 1.4997(19) . ?
C7 C6 1.390(2) . ?
C7 C8 1.392(2) . ?
C7 H7 0.984(16) . ?
C8 H8 0.956(17) . ?
C14 C15 1.372(3) . ?
C14 C13 1.385(2) . ?
C14 H14 0.972(19) . ?
C1 C11 1.534(2) . ?
C1 H1 0.981(16) . ?
C17 C18 1.412(2) . ?
C4 C3 1.515(2) . ?
C4 H4B 1.039(16) . ?
C4 H4A 0.941(17) . ?
C20 C19 1.376(3) . ?
C20 C21 1.385(2) . ?
C20 H20 1.01(2) . ?
C12 C11 1.389(2) . ?
C12 C13 1.391(2) . ?
C12 H12 0.978(16) . ?
C11 C16 1.397(2) . ?
C23 H23C 0.94(2) . ?
C23 H23B 0.98(2) . ?
C23 H23A 0.93(2) . ?
C19 C18 1.382(2) . ?
C3 H3A 0.95(2) . ?
C3 H3B 0.967(17) . ?
C18 H18 1.02(2) . ?
C16 C15 1.386(2) . ?
C16 H16 0.969(17) . ?

loop_
_geom_torsion_atom_site_label_1
_geom_torsion_atom_site_label_2
_geom_torsion_atom_site_label_3
_geom_torsion_atom_site_label_4
_geom_torsion
_geom_torsion_site_symmetry_1
_geom_torsion_site_symmetry_2
_geom_torsion_site_symmetry_3
_geom_torsion_site_symmetry_4
_geom_torsion_publ_flag
C6 C5 C10 C9 2.38(19) . . . . ?
C6 C5 C10 C4 -178.39(13) . . . . ?
C8 C9 C10 C5 -1.93(19) . . . . ?
C1 C9 C10 C5 179.20(12) . . . . ?
C8 C9 C10 C4 178.81(12) . . . . ?
C1 C9 C10 C4 -0.07(19) . . . . ?
C6 C7 C8 C9 2.0(2) . . . . ?
C10 C9 C8 C7 -0.2(2) . . . . ?
C1 C9 C8 C7 178.65(12) . . . . ?
C17 N2 C1 C9 -151.23(11) . . . . ?
C3 N2 C1 C9 11.02(17) . . . . ?
C17 N2 C1 C11 82.78(14) . . . . ?
C3 N2 C1 C11 -114.97(14) . . . . ?
C8 C9 C1 N2 154.25(12) . . . . ?
C10 C9 C1 N2 -26.89(17) . . . . ?
C8 C9 C1 C11 -79.55(15) . . . . ?
C10 C9 C1 C11 99.31(15) . . . . ?
C3 N2 C17 C18 -0.43(18) . . . . ?
C1 N2 C17 C18 162.29(12) . . . . ?
C3 N2 C17 C22 178.97(12) . . . . ?
C1 N2 C17 C22 -18.30(18) . . . . ?
C21 C22 C17 N2 179.13(12) . . . . ?
C21 C22 C17 C18 -1.45(18) . . . . ?
C5 C10 C4 C3 -138.37(13) . . . . ?
C9 C10 C4 C3 40.88(17) . . . . ?
C13 C12 C11 C16 -0.3(2) . . . . ?
C13 C12 C11 C1 179.86(13) . . . . ?
N2 C1 C11 C12 30.55(18) . . . . ?
C9 C1 C11 C12 -96.38(15) . . . . ?
N2 C1 C11 C16 -149.29(12) . . . . ?
C9 C1 C11 C16 83.78(16) . . . . ?
C23 O1 C6 C7 6.3(2) . . . . ?
C23 O1 C6 C5 -173.73(13) . . . . ?
C8 C7 C6 O1 178.48(12) . . . . ?
C8 C7 C6 C5 -1.50(19) . . . . ?
C10 C5 C6 O1 179.37(11) . . . . ?
C10 C5 C6 C7 -0.6(2) . . . . ?
C21 C20 C19 F2A -179.39(17) . . . . ?
C21 C20 C19 C18 -1.5(2) . . . . ?
C17 C22 C21 F2B -179.92(13) . . . . ?
C17 C22 C21 C20 0.7(2) . . . . ?
C19 C20 C21 F2B -178.60(15) . . . . ?
C19 C20 C21 C22 0.8(2) . . . . ?
C17 N2 C3 C4 -168.81(12) . . . . ?
C1 N2 C3 C4 28.90(18) . . . . ?
C10 C4 C3 N2 -54.51(16) . . . . ?
F2A C19 C18 C17 178.44(18) . . . . ?
C20 C19 C18 C17 0.8(2) . . . . ?
N2 C17 C18 C19 -179.79(13) . . . . ?
C22 C17 C18 C19 0.78(19) . . . . ?
C15 C14 C13 F1A -177.5(2) . . . . ?
C15 C14 C13 C12 -0.1(2) . . . . ?
C11 C12 C13 F1A 177.6(2) . . . . ?
C11 C12 C13 C14 0.3(2) . . . . ?
C12 C11 C16 C15 0.1(2) . . . . ?
C1 C11 C16 C15 179.99(13) . . . . ?
C13 C14 C15 F1B -178.28(13) . . . . ?
C13 C14 C15 C16 -0.1(2) . . . . ?
C11 C16 C15 F1B 178.07(14) . . . . ?
C11 C16 C15 C14 0.0(2) . . . . ?
